data_2213725
loop_
_publ_author_name
'Wang, Min'
'Xu, Jing'
'Su, Wei-Ping'

_publ_section_title
;
 2,2-Dimethyl-5-phenyl-4-oxa-1-aza-6,7:8,9-dibenzobicyclo[3.2.2]nonane
;
_journal_coeditor_code CI2373
_journal_issue 6
_journal_name_full 'Acta Crystallographica Section E'
_journal_page_first o2794
_journal_page_last o2794
_journal_paper_doi 10.1107/S1600536807021198
_journal_volume 63
_journal_year 2007
_chemical_formula_iupac 'C23 H21 N O'
_chemical_formula_moiety 'C23 H21 N O'
_chemical_formula_sum 'C23 H21 N O'
_chemical_formula_weight 327.41
_chemical_name_systematic
;
2,2-Dimethyl-5-phenyl-4-oxa-1-aza-6,7:8,9-dibenzobicyclo[3.2.2]nonane
;
_space_group_IT_number 14
_symmetry_cell_setting monoclinic
_symmetry_space_group_name_Hall '-P 2ybc'
_symmetry_space_group_name_H-M 'P 1 21/c 1'
_atom_sites_solution_hydrogens geom
_atom_sites_solution_primary direct
_atom_sites_solution_secondary difmap
_audit_creation_method SHELXL97
_cell_angle_alpha 90.00
_cell_angle_beta 101.575(6)
_cell_angle_gamma 90.00
_cell_formula_units_Z 4
_cell_length_a 15.707(6)
_cell_length_b 9.227(4)
_cell_length_c 12.198(5)
_cell_measurement_reflns_used 3669
_cell_measurement_temperature 293(2)
_cell_measurement_theta_max 27.4758
_cell_measurement_theta_min 2.7888
_cell_volume 1731.9(12)
_computing_cell_refinement CrystalClear
_computing_data_collection 'CrystalClear (Rigaku/MSC, 2004)'
_computing_data_reduction CrystalClear
_computing_molecular_graphics SHELXTL
_computing_publication_material SHELXTL
_computing_structure_refinement SHELXTL
_computing_structure_solution 'SHELXTL (Sheldrick, 1997)'
_diffrn_ambient_temperature 293(2)
_diffrn_detector_area_resol_mean 14.6306
_diffrn_measured_fraction_theta_full 0.991
_diffrn_measured_fraction_theta_max 0.991
_diffrn_measurement_device_type 'Rigaku Mercury CCD area-detector'
_diffrn_measurement_method \w
_diffrn_radiation_monochromator graphite
_diffrn_radiation_source 'fine-focus sealed tube'
_diffrn_radiation_type MoK\a
_diffrn_radiation_wavelength 0.71073
_diffrn_reflns_av_R_equivalents 0.0325
_diffrn_reflns_av_sigmaI/netI 0.0306
_diffrn_reflns_limit_h_max 20
_diffrn_reflns_limit_h_min -18
_diffrn_reflns_limit_k_max 11
_diffrn_reflns_limit_k_min -11
_diffrn_reflns_limit_l_max 15
_diffrn_reflns_limit_l_min -15
_diffrn_reflns_number 13049
_diffrn_reflns_theta_full 27.44
_diffrn_reflns_theta_max 27.44
_diffrn_reflns_theta_min 2.79
_diffrn_standards_number 0
_exptl_absorpt_coefficient_mu 0.076
_exptl_absorpt_correction_T_max 0.9917
_exptl_absorpt_correction_T_min 0.9812
_exptl_absorpt_correction_type multi-scan
_exptl_absorpt_process_details '(CrystalClear; Rigaku/MSC, 2004)'
_exptl_crystal_colour colourless
_exptl_crystal_density_diffrn 1.256
_exptl_crystal_density_method 'not measured'
_exptl_crystal_description prism
_exptl_crystal_F_000 696
_exptl_crystal_size_max 0.20
_exptl_crystal_size_mid 0.15
_exptl_crystal_size_min 0.11
_refine_diff_density_max 0.205
_refine_diff_density_min -0.168
_refine_ls_extinction_method none
_refine_ls_goodness_of_fit_ref 1.070
_refine_ls_hydrogen_treatment constr
_refine_ls_matrix_type full
_refine_ls_number_parameters 226
_refine_ls_number_reflns 3911
_refine_ls_number_restraints 0
_refine_ls_restrained_S_all 1.070
_refine_ls_R_factor_all 0.0623
_refine_ls_R_factor_gt 0.0481
_refine_ls_shift/su_max 0.001
_refine_ls_shift/su_mean 0.000
_refine_ls_structure_factor_coef Fsqd
_refine_ls_weighting_details 'calc w = 1/[\s^2^(Fo^2^)+(0.0498P)^2^+0.3898P] where P=(Fo^2^+2Fc^2^)/3'
_refine_ls_weighting_scheme calc
_refine_ls_wR_factor_gt 0.1084
_refine_ls_wR_factor_ref 0.1166
_reflns_number_gt 3171
_reflns_number_total 3911
_reflns_threshold_expression I>2\s(I)
_cod_data_source_file ci2373.cif
_cod_data_source_block I
_cod_original_cell_volume 1731.7(12)
_cod_original_sg_symbol_H-M 'P 21/c'
_cod_database_code 2213725
_cod_database_fobs_code 2213725

loop_
_symmetry_equiv_pos_as_xyz
'x, y, z'
'-x, y+1/2, -z+1/2'
'-x, -y, -z'
'x, -y-1/2, z-1/2'

loop_
_atom_site_type_symbol
_atom_site_label
_atom_site_fract_x
_atom_site_fract_y
_atom_site_fract_z
_atom_site_U_iso_or_equiv
_atom_site_adp_type
_atom_site_calc_flag
_atom_site_refinement_flags
_atom_site_occupancy
C C1 0.96183(10) 0.24037(17) 0.28052(13) 0.0431(4) Uani d . 1
H H1 0.9429 0.2047 0.3428 0.052 Uiso calc R 1
C C2 1.04785(10) 0.28135(19) 0.28977(15) 0.0519(4) Uani d . 1
H H2 1.0861 0.2729 0.3583 0.062 Uiso calc R 1
C C3 1.07728(10) 0.33424(19) 0.19895(16) 0.0532(4) Uani d . 1
H H3 1.1348 0.3634 0.2061 0.064 Uiso calc R 1
C C4 1.02079(11) 0.34364(19) 0.09715(16) 0.0532(4) Uani d . 1
H H4 1.0406 0.3769 0.0348 0.064 Uiso calc R 1
C C5 0.93473(10) 0.30390(19) 0.08725(13) 0.0464(4) Uani d . 1
H H5 0.8969 0.3118 0.0183 0.056 Uiso calc R 1
C C6 0.90390(9) 0.25219(15) 0.17922(11) 0.0347(3) Uani d . 1
C C7 0.80819(9) 0.21735(15) 0.16881(10) 0.0317(3) Uani d . 1
C C8 0.72086(9) 0.18203(16) 0.31426(11) 0.0355(3) Uani d . 1
H H8A 0.7166 0.2861 0.3229 0.043 Uiso calc R 1
H H8B 0.7257 0.1387 0.3877 0.043 Uiso calc R 1
C C9 0.63664(9) 0.12763(15) 0.23859(11) 0.0343(3) Uani d . 1
C C10 0.56008(10) 0.19291(19) 0.28076(13) 0.0473(4) Uani d . 1
H H10A 0.5067 0.1602 0.2346 0.071 Uiso calc R 1
H H10B 0.5630 0.2967 0.2776 0.071 Uiso calc R 1
H H10C 0.5623 0.1629 0.3567 0.071 Uiso calc R 1
C C11 0.63202(12) -0.03686(17) 0.24199(14) 0.0484(4) Uani d . 1
H H11A 0.5791 -0.0691 0.1944 0.073 Uiso calc R 1
H H11B 0.6332 -0.0680 0.3174 0.073 Uiso calc R 1
H H11C 0.6808 -0.0773 0.2163 0.073 Uiso calc R 1
C C12 0.68217(9) 0.08999(14) 0.05706(11) 0.0327(3) Uani d . 1
C C13 0.64116(11) -0.00665(16) -0.02287(12) 0.0411(3) Uani d . 1
H H13 0.5811 -0.0174 -0.0360 0.049 Uiso calc R 1
C C14 0.69024(12) -0.08768(17) -0.08352(13) 0.0490(4) Uani d . 1
H H14 0.6629 -0.1526 -0.1376 0.059 Uiso calc R 1
C C15 0.77895(12) -0.07215(18) -0.06376(13) 0.0499(4) Uani d . 1
H H15 0.8115 -0.1270 -0.1044 0.060 Uiso calc R 1
C C16 0.82047(10) 0.02507(16) 0.01655(12) 0.0411(3) Uani d . 1
H H16 0.8806 0.0349 0.0296 0.049 Uiso calc R 1
C C17 0.77218(9) 0.10735(14) 0.07715(11) 0.0323(3) Uani d . 1
C C18 0.66150(9) 0.32615(14) 0.11765(10) 0.0308(3) Uani d . 1
C C19 0.60351(10) 0.44013(16) 0.09311(12) 0.0389(3) Uani d . 1
H H19 0.5440 0.4225 0.0772 0.047 Uiso calc R 1
C C20 0.63460(11) 0.58057(17) 0.09236(13) 0.0449(4) Uani d . 1
H H20 0.5958 0.6573 0.0751 0.054 Uiso calc R 1
C C21 0.72252(11) 0.60710(17) 0.11705(13) 0.0452(4) Uani d . 1
H H21 0.7430 0.7016 0.1158 0.054 Uiso calc R 1
C C22 0.78091(10) 0.49345(15) 0.14383(12) 0.0381(3) Uani d . 1
H H22 0.8402 0.5122 0.1622 0.046 Uiso calc R 1
C C23 0.75088(9) 0.35205(14) 0.14324(10) 0.0307(3) Uani d . 1
O O1 0.79830(6) 0.15078(11) 0.27410(7) 0.0358(2) Uani d . 1
N N1 0.63133(7) 0.17812(12) 0.11871(9) 0.0325(3) Uani d . 1

loop_
_atom_site_aniso_label
_atom_site_aniso_U_11
_atom_site_aniso_U_22
_atom_site_aniso_U_33
_atom_site_aniso_U_12
_atom_site_aniso_U_13
_atom_site_aniso_U_23
C1 0.0368(8) 0.0491(9) 0.0415(8) -0.0009(7) 0.0032(6) -0.0013(7)
C2 0.0377(9) 0.0570(10) 0.0559(10) -0.0020(7) -0.0031(7) -0.0066(8)
C3 0.0332(8) 0.0485(10) 0.0780(12) -0.0036(7) 0.0117(8) -0.0092(9)
C4 0.0452(9) 0.0560(10) 0.0637(11) -0.0010(8) 0.0238(8) 0.0047(8)
C5 0.0375(8) 0.0608(10) 0.0419(8) 0.0017(7) 0.0100(6) 0.0058(7)
C6 0.0312(7) 0.0361(7) 0.0368(7) 0.0039(6) 0.0066(6) -0.0011(6)
C7 0.0326(7) 0.0355(7) 0.0267(6) 0.0028(6) 0.0054(5) 0.0024(5)
C8 0.0373(8) 0.0425(8) 0.0279(6) 0.0018(6) 0.0094(5) 0.0018(6)
C9 0.0353(7) 0.0369(7) 0.0317(7) -0.0009(6) 0.0089(6) 0.0008(6)
C10 0.0401(8) 0.0591(10) 0.0453(9) 0.0001(7) 0.0152(7) -0.0017(7)
C11 0.0598(10) 0.0403(9) 0.0468(9) -0.0079(7) 0.0150(8) 0.0049(7)
C12 0.0391(7) 0.0307(7) 0.0279(6) 0.0021(6) 0.0059(5) 0.0009(5)
C13 0.0486(9) 0.0373(8) 0.0353(7) -0.0030(7) 0.0032(6) -0.0026(6)
C14 0.0700(12) 0.0368(8) 0.0377(8) 0.0021(8) 0.0049(7) -0.0088(6)
C15 0.0684(11) 0.0413(9) 0.0421(9) 0.0147(8) 0.0163(8) -0.0050(7)
C16 0.0449(8) 0.0401(8) 0.0395(8) 0.0095(7) 0.0114(6) 0.0016(6)
C17 0.0382(7) 0.0310(7) 0.0276(6) 0.0049(6) 0.0060(5) 0.0033(5)
C18 0.0341(7) 0.0312(7) 0.0265(6) 0.0021(5) 0.0045(5) -0.0003(5)
C19 0.0354(7) 0.0420(8) 0.0376(7) 0.0075(6) 0.0036(6) 0.0013(6)
C20 0.0501(9) 0.0358(8) 0.0476(9) 0.0116(7) 0.0069(7) 0.0037(6)
C21 0.0544(10) 0.0315(8) 0.0496(9) -0.0003(7) 0.0106(7) 0.0019(6)
C22 0.0390(8) 0.0365(8) 0.0388(8) -0.0022(6) 0.0081(6) -0.0002(6)
C23 0.0328(7) 0.0331(7) 0.0260(6) 0.0015(5) 0.0050(5) -0.0004(5)
O1 0.0330(5) 0.0443(6) 0.0305(5) 0.0051(4) 0.0075(4) 0.0069(4)
N1 0.0340(6) 0.0326(6) 0.0305(6) 0.0001(5) 0.0058(5) -0.0019(5)

loop_
_atom_type_symbol
_atom_type_description
_atom_type_scat_dispersion_real
_atom_type_scat_dispersion_imag
_atom_type_scat_source
C C 0.0033 0.0016 'International Tables Vol C Tables 4.2.6.8 and 6.1.1.4'
N N 0.0061 0.0033 'International Tables Vol C Tables 4.2.6.8 and 6.1.1.4'
O O 0.0106 0.0060 'International Tables Vol C Tables 4.2.6.8 and 6.1.1.4'
H H 0.0000 0.0000 'International Tables Vol C Tables 4.2.6.8 and 6.1.1.4'

loop_
_geom_angle_atom_site_label_1
_geom_angle_atom_site_label_2
_geom_angle_atom_site_label_3
_geom_angle
C6 C1 C2 120.45(15)
C6 C1 H1 119.8
C2 C1 H1 119.8
C3 C2 C1 120.80(16)
C3 C2 H2 119.6
C1 C2 H2 119.6
C2 C3 C4 119.33(15)
C2 C3 H3 120.3
C4 C3 H3 120.3
C3 C4 C5 120.28(16)
C3 C4 H4 119.9
C5 C4 H4 119.9
C4 C5 C6 120.84(15)
C4 C5 H5 119.6
C6 C5 H5 119.6
C1 C6 C5 118.27(14)
C1 C6 C7 121.39(13)
C5 C6 C7 120.27(12)
O1 C7 C6 107.10(10)
O1 C7 C23 111.05(10)
C6 C7 C23 112.18(11)
O1 C7 C17 105.93(11)
C6 C7 C17 114.58(11)
C23 C7 C17 105.87(10)
O1 C8 C9 114.67(11)
O1 C8 H8A 108.6
C9 C8 H8A 108.6
O1 C8 H8B 108.6
C9 C8 H8B 108.6
H8A C8 H8B 107.6
C11 C9 N1 109.77(11)
C11 C9 C10 109.89(12)
N1 C9 C10 107.99(11)
C11 C9 C8 110.46(12)
N1 C9 C8 110.59(11)
C10 C9 C8 108.09(12)
C9 C10 H10A 109.5
C9 C10 H10B 109.5
H10A C10 H10B 109.5
C9 C10 H10C 109.5
H10A C10 H10C 109.5
H10B C10 H10C 109.5
C9 C11 H11A 109.5
C9 C11 H11B 109.5
H11A C11 H11B 109.5
C9 C11 H11C 109.5
H11A C11 H11C 109.5
H11B C11 H11C 109.5
C13 C12 C17 120.72(13)
C13 C12 N1 120.02(13)
C17 C12 N1 119.24(12)
C12 C13 C14 119.55(15)
C12 C13 H13 120.2
C14 C13 H13 120.2
C15 C14 C13 120.16(15)
C15 C14 H14 119.9
C13 C14 H14 119.9
C14 C15 C16 120.47(14)
C14 C15 H15 119.8
C16 C15 H15 119.8
C17 C16 C15 119.95(15)
C17 C16 H16 120.0
C15 C16 H16 120.0
C16 C17 C12 119.14(13)
C16 C17 C7 126.19(13)
C12 C17 C7 114.66(11)
C19 C18 C23 120.45(13)
C19 C18 N1 121.12(13)
C23 C18 N1 118.43(11)
C18 C19 C20 119.65(14)
C18 C19 H19 120.2
C20 C19 H19 120.2
C21 C20 C19 120.32(14)
C21 C20 H20 119.8
C19 C20 H20 119.8
C20 C21 C22 120.27(14)
C20 C21 H21 119.9
C22 C21 H21 119.9
C23 C22 C21 120.09(14)
C23 C22 H22 120.0
C21 C22 H22 120.0
C22 C23 C18 119.20(12)
C22 C23 C7 125.29(13)
C18 C23 C7 115.51(12)
C8 O1 C7 117.70(10)
C18 N1 C12 108.01(11)
C18 N1 C9 110.05(10)
C12 N1 C9 113.39(10)

loop_
_geom_bond_atom_site_label_1
_geom_bond_atom_site_label_2
_geom_bond_distance
C1 C6 1.384(2)
C1 C2 1.386(2)
C1 H1 0.93
C2 C3 1.373(3)
C2 H2 0.93
C3 C4 1.376(3)
C3 H3 0.93
C4 C5 1.382(2)
C4 H4 0.93
C5 C6 1.392(2)
C5 H5 0.93
C6 C7 1.518(2)
C7 O1 1.4596(16)
C7 C23 1.5296(19)
C7 C17 1.5317(19)
C8 O1 1.4289(16)
C8 C9 1.537(2)
C8 H8A 0.97
C8 H8B 0.97
C9 C11 1.520(2)
C9 N1 1.5209(18)
C9 C10 1.524(2)
C10 H10A 0.96
C10 H10B 0.96
C10 H10C 0.96
C11 H11A 0.96
C11 H11B 0.96
C11 H11C 0.96
C12 C13 1.381(2)
C12 C17 1.395(2)
C12 N1 1.4510(17)
C13 C14 1.389(2)
C13 H13 0.93
C14 C15 1.373(2)
C14 H14 0.93
C15 C16 1.390(2)
C15 H15 0.93
C16 C17 1.3868(19)
C16 H16 0.93
C18 C19 1.384(2)
C18 C23 1.3963(19)
C18 N1 1.4467(18)
C19 C20 1.385(2)
C19 H19 0.93
C20 C21 1.375(2)
C20 H20 0.93
C21 C22 1.388(2)
C21 H21 0.93
C22 C23 1.387(2)
C22 H22 0.93

loop_
_cod_related_entry_id
_cod_related_entry_database
_cod_related_entry_code
1 ChemSpider 21124512
